data_4087478
loop_
_publ_author_name
'VenkatRamani, Sudarsan'
'Huff, Nicholas B.'
'Jan, Muhammad Tariq'
'Ghiviriga, Ion'
'Abboud, Khalil A.'
'Veige, Adam S.'

_publ_section_title
;
 New Alkylidyne Complexes Featuring a Flexible Trianionic ONO3--
 Pincer-Type Ligand: Inorganic Enamine Effect versus Sterics in
 Electrophilic Additions
;
_journal_issue 12
_journal_name_full Organometallics
_journal_page_first 2841
_journal_paper_doi 10.1021/acs.organomet.5b00155
_journal_volume 34
_journal_year 2015
_chemical_formula_moiety 'C31 H46 N1 O3 W1, C19 H18 P1, 1.5(C6 H6)'
_chemical_formula_sum 'C59 H73 N O3 P W'
_chemical_formula_weight 1059.00
_space_group_crystal_system orthorhombic
_space_group_IT_number 60
_space_group_name_Hall '-P 2n 2ab'
_space_group_name_H-M_alt 'P b c n'
_atom_sites_solution_hydrogens mixed
_audit_creation_method SHELXL-2013
_audit_update_record
;
2014-03-24 # Formatted by publCIF

;
_cell_angle_alpha 90
_cell_angle_beta 90
_cell_angle_gamma 90
_cell_formula_units_Z 8
_cell_length_a 35.692(3)
_cell_length_b 14.3559(11)
_cell_length_c 20.7640(15)
_cell_measurement_reflns_used 9990
_cell_measurement_temperature 100(2)
_cell_measurement_theta_max 28.0
_cell_measurement_theta_min 2.0
_cell_volume 10639.3(14)
_computing_cell_refinement 'Bruker APEX2'
_computing_data_collection 'Bruker APEX2 (Bruker, 2008)'
_computing_data_reduction 'Bruker SAINT (Bruker, 2008)'
_computing_molecular_graphics 'SHELXL-2013 (Sheldrick, 2013)'
_computing_publication_material 'SHELXL-2013 (Sheldrick, 2013)'
_computing_structure_refinement 'SHELXL-2013 (Sheldrick, 2013)'
_computing_structure_solution 'SHELXL-2013 (Sheldrick, 2013)'
_diffrn_ambient_temperature 100(2)
_diffrn_measured_fraction_theta_full 1.000
_diffrn_measured_fraction_theta_max 1.000
_diffrn_measurement_device_type 'Bruker APEX-II DUO'
_diffrn_measurement_method 'phi and omega scans'
_diffrn_radiation_type MoK\a
_diffrn_radiation_wavelength 0.71073
_diffrn_reflns_av_R_equivalents 0.1736
_diffrn_reflns_av_unetI/netI 0.1094
_diffrn_reflns_Laue_measured_fraction_full 1.000
_diffrn_reflns_Laue_measured_fraction_max 1.000
_diffrn_reflns_limit_h_max 46
_diffrn_reflns_limit_h_min -46
_diffrn_reflns_limit_k_max 18
_diffrn_reflns_limit_k_min -18
_diffrn_reflns_limit_l_max 26
_diffrn_reflns_limit_l_min -26
_diffrn_reflns_number 170485
_diffrn_reflns_point_group_measured_fraction_full 1.000
_diffrn_reflns_point_group_measured_fraction_max 1.000
_diffrn_reflns_theta_full 25.242
_diffrn_reflns_theta_max 27.499
_diffrn_reflns_theta_min 1.529
_diffrn_source 'fine-focus sealed tube'
_exptl_absorpt_coefficient_mu 2.245
_exptl_absorpt_correction_T_max 0.9521
_exptl_absorpt_correction_T_min 0.8439
_exptl_absorpt_correction_type analytical
_exptl_absorpt_process_details 'based on measured indexed crystal faces, Bruker SHELXTL  v6.14 (Bruker 2008)'
_exptl_crystal_colour orange
_exptl_crystal_density_diffrn 1.322
_exptl_crystal_description plates
_exptl_crystal_F_000 4376
_exptl_crystal_size_max 0.103
_exptl_crystal_size_mid 0.099
_exptl_crystal_size_min 0.037
_refine_diff_density_max 1.080
_refine_diff_density_min -2.275
_refine_diff_density_rms 0.102
_refine_ls_extinction_method none
_refine_ls_goodness_of_fit_ref 0.840
_refine_ls_hydrogen_treatment mixed
_refine_ls_matrix_type full
_refine_ls_number_parameters 590
_refine_ls_number_reflns 12232
_refine_ls_number_restraints 0
_refine_ls_restrained_S_all 0.840
_refine_ls_R_factor_all 0.1053
_refine_ls_R_factor_gt 0.0361
_refine_ls_shift/su_max 0.001
_refine_ls_shift/su_mean 0.000
_refine_ls_structure_factor_coef Fsqd
_refine_ls_weighting_details 'w=1/[\s^2^(Fo^2^)+(0.0215P)^2^] where P=(Fo^2^+2Fc^2^)/3'
_refine_ls_weighting_scheme calc
_refine_ls_wR_factor_gt 0.0551
_refine_ls_wR_factor_ref 0.0649
_reflns_Friedel_coverage 0.000
_reflns_number_gt 6292
_reflns_number_total 12232
_reflns_threshold_expression 'I > 2\s(I)'
_cod_data_source_file om5b00155_si_004.cif
_cod_data_source_block sud9
_cod_original_cell_volume 10639.4(14)
_cod_database_code 4087478
_shelx_space_group_comment
; 
The symmetry employed for this shelxl refinement is uniquely defined 
by the following loop, which should always be used as a source of 
symmetry information in preference to the above space-group names. 
They are only intended as comments. 
;
_shelx_estimated_absorpt_t_min 0.802
_shelx_estimated_absorpt_t_max 0.922
_shelxl_version_number 2013-3

loop_
_space_group_symop_operation_xyz
'x, y, z'
'-x+1/2, -y+1/2, z+1/2'
'-x, y, -z+1/2'
'x+1/2, -y+1/2, -z'
'-x, -y, -z'
'x-1/2, y-1/2, -z-1/2'
'x, -y, z-1/2'
'-x-1/2, y-1/2, z'

loop_
_atom_site_label
_atom_site_type_symbol
_atom_site_fract_x
_atom_site_fract_y
_atom_site_fract_z
_atom_site_U_iso_or_equiv
_atom_site_adp_type
_atom_site_occupancy
_atom_site_site_symmetry_order
_atom_site_calc_flag
_atom_site_refinement_flags_posn
_atom_site_refinement_flags_adp
_atom_site_refinement_flags_occupancy
_atom_site_disorder_assembly
_atom_site_disorder_group
W1 W 0.14714(2) 0.75545(2) 0.28328(2) 0.01484(4) Uani 1 1 d . . . . .
O1 O 0.16261(7) 0.76630(19) 0.37612(12) 0.0179(7) Uani 1 1 d . . . . .
O2 O 0.12818(8) 0.82253(19) 0.20434(13) 0.0198(7) Uani 1 1 d . . . . .
O3 O 0.09642(7) 0.7418(2) 0.31471(12) 0.0170(6) Uani 1 1 d . . . . .
N1 N 0.19397(10) 0.8324(2) 0.26896(16) 0.0170(8) Uani 1 1 d . . . . .
C1 C 0.19289(12) 0.8012(3) 0.4064(2) 0.0154(10) Uani 1 1 d . . . . .
C2 C 0.20367(11) 0.7662(3) 0.46738(19) 0.0155(10) Uani 1 1 d . . . . .
C3 C 0.23395(13) 0.8091(3) 0.4974(2) 0.019(1) Uani 1 1 d . . . . .
H48A H 0.2413 0.7876 0.5388 0.023 Uiso 1 1 calc R U . . .
C4 C 0.25391(13) 0.8819(3) 0.4698(2) 0.0215(10) Uani 1 1 d . . . . .
H13A H 0.2747 0.9088 0.4916 0.026 Uiso 1 1 calc R U . . .
C5 C 0.24291(13) 0.9149(3) 0.4097(2) 0.0199(11) Uani 1 1 d . . . . .
H26A H 0.2564 0.9644 0.3900 0.024 Uiso 1 1 calc R U . . .
C6 C 0.21250(12) 0.8759(3) 0.3784(2) 0.0161(10) Uani 1 1 d . . . . .
C7 C 0.20012(12) 0.9111(3) 0.3129(2) 0.0178(10) Uani 1 1 d . . . . .
H34A H 0.1767 0.9473 0.3175 0.021 Uiso 1 1 calc R U . . .
H34B H 0.2196 0.9529 0.2950 0.021 Uiso 1 1 calc R U . . .
C8 C 0.18292(13) 0.6833(3) 0.4980(2) 0.0183(10) Uani 1 1 d . . . . .
C9 C 0.19903(13) 0.6570(3) 0.5638(2) 0.0282(12) Uani 1 1 d . . . . .
H43A H 0.1969 0.7102 0.5931 0.042 Uiso 1 1 calc R U . . .
H43B H 0.2255 0.6397 0.5590 0.042 Uiso 1 1 calc R U . . .
H43C H 0.1850 0.6041 0.5814 0.042 Uiso 1 1 calc R U . . .
C10 C 0.14119(12) 0.7063(3) 0.5083(2) 0.0215(11) Uani 1 1 d . . . . .
H46A H 0.1294 0.7194 0.4666 0.032 Uiso 1 1 calc R U . . .
H46B H 0.1389 0.7611 0.5362 0.032 Uiso 1 1 calc R U . . .
H46C H 0.1287 0.6531 0.5285 0.032 Uiso 1 1 calc R U . . .
C11 C 0.18688(13) 0.5989(3) 0.4538(2) 0.0259(12) Uani 1 1 d . . . . .
H16A H 0.1747 0.6120 0.4125 0.039 Uiso 1 1 calc R U . . .
H16B H 0.1750 0.5447 0.4740 0.039 Uiso 1 1 calc R U . . .
H16C H 0.2135 0.5859 0.4466 0.039 Uiso 1 1 calc R U . . .
C12 C 0.14047(12) 0.9001(3) 0.17446(19) 0.0175(10) Uani 1 1 d . . . . .
C13 C 0.11424(12) 0.9623(3) 0.1461(2) 0.0188(10) Uani 1 1 d . . . . .
C14 C 0.12871(14) 1.0361(3) 0.1106(2) 0.0225(11) Uani 1 1 d . . . . .
H6A H 0.1117 1.0768 0.0895 0.027 Uiso 1 1 calc R U . . .
C15 C 0.16680(15) 1.0531(3) 0.1045(2) 0.0231(12) Uani 1 1 d . . . . .
H28A H 0.1756 1.1045 0.0799 0.028 Uiso 1 1 calc R U . . .
C16 C 0.19183(13) 0.9939(3) 0.1348(2) 0.0225(11) Uani 1 1 d . . . . .
H38A H 0.2180 1.0059 0.1320 0.027 Uiso 1 1 calc R U . . .
C17 C 0.17909(12) 0.9173(3) 0.1691(2) 0.0159(10) Uani 1 1 d . . . . .
C18 C 0.20581(11) 0.8507(3) 0.20254(19) 0.0167(10) Uani 1 1 d . . . . .
H19A H 0.2067 0.7912 0.1784 0.020 Uiso 1 1 calc R U . . .
H19B H 0.2313 0.8777 0.2027 0.020 Uiso 1 1 calc R U . . .
C19 C 0.07175(14) 0.9492(3) 0.1555(2) 0.0306(13) Uani 1 1 d . . . . .
C20 C 0.06276(14) 0.9480(3) 0.2285(2) 0.0360(14) Uani 1 1 d . . . . .
H42A H 0.0357 0.9400 0.2347 0.054 Uiso 1 1 calc R U . . .
H42B H 0.0707 1.0070 0.2479 0.054 Uiso 1 1 calc R U . . .
H42C H 0.0761 0.8963 0.2491 0.054 Uiso 1 1 calc R U . . .
C21 C 0.05882(13) 0.8587(3) 0.1237(2) 0.0345(13) Uani 1 1 d . . . . .
H78A H 0.0642 0.8612 0.0775 0.052 Uiso 1 1 calc R U . . .
H78B H 0.0318 0.8510 0.1302 0.052 Uiso 1 1 calc R U . . .
H78C H 0.0721 0.8060 0.1430 0.052 Uiso 1 1 calc R U . . .
C22 C 0.04960(14) 1.0292(4) 0.1257(3) 0.0408(15) Uani 1 1 d . . . . .
H57A H 0.0541 1.0309 0.0792 0.061 Uiso 1 1 calc R U . . .
H57B H 0.0576 1.0882 0.1450 0.061 Uiso 1 1 calc R U . . .
H57C H 0.0228 1.0199 0.1337 0.061 Uiso 1 1 calc R U . . .
C23 C 0.16061(11) 0.6470(3) 0.2515(2) 0.0162(10) Uani 1 1 d . . . . .
C24 C 0.17623(13) 0.5541(3) 0.2297(2) 0.0221(11) Uani 1 1 d . . . . .
C25 C 0.19791(13) 0.5101(3) 0.2860(3) 0.0353(12) Uani 1 1 d . . . . .
H36A H 0.2172 0.5535 0.3009 0.053 Uiso 1 1 calc R U . . .
H36B H 0.2098 0.4521 0.2715 0.053 Uiso 1 1 calc R U . . .
H36C H 0.1806 0.4965 0.3213 0.053 Uiso 1 1 calc R U . . .
C26 C 0.20304(14) 0.5692(3) 0.1735(2) 0.0294(12) Uani 1 1 d . . . . .
H63A H 0.2234 0.6107 0.1869 0.044 Uiso 1 1 calc R U . . .
H63B H 0.1895 0.5974 0.1374 0.044 Uiso 1 1 calc R U . . .
H63C H 0.2135 0.5092 0.1600 0.044 Uiso 1 1 calc R U . . .
C27 C 0.14475(13) 0.4864(3) 0.2093(2) 0.0262(10) Uani 1 1 d . . . . .
H8A H 0.1319 0.5113 0.1713 0.039 Uiso 1 1 calc R U . . .
H8B H 0.1268 0.4795 0.2446 0.039 Uiso 1 1 calc R U . . .
H8C H 0.1556 0.4256 0.1989 0.039 Uiso 1 1 calc R U . . .
C28 C 0.06723(12) 0.6740(3) 0.3157(2) 0.0191(10) Uani 1 1 d . . . . .
C29 C 0.07937(13) 0.5937(3) 0.3585(2) 0.0266(12) Uani 1 1 d . . . . .
H41A H 0.1031 0.5682 0.3427 0.040 Uiso 1 1 calc R U . . .
H41B H 0.0602 0.5449 0.3578 0.040 Uiso 1 1 calc R U . . .
H41C H 0.0827 0.6161 0.4028 0.040 Uiso 1 1 calc R U . . .
C30 C 0.03273(12) 0.7212(3) 0.3443(2) 0.0300(13) Uani 1 1 d . . . . .
H7A H 0.0257 0.7747 0.3176 0.045 Uiso 1 1 calc R U . . .
H7B H 0.0384 0.7424 0.3881 0.045 Uiso 1 1 calc R U . . .
H7C H 0.0119 0.6767 0.3456 0.045 Uiso 1 1 calc R U . . .
C31 C 0.05931(13) 0.6407(3) 0.2475(2) 0.0237(11) Uani 1 1 d . . . . .
H32A H 0.0818 0.6108 0.2299 0.036 Uiso 1 1 calc R U . . .
H32B H 0.0524 0.6940 0.2205 0.036 Uiso 1 1 calc R U . . .
H32C H 0.0386 0.5958 0.2482 0.036 Uiso 1 1 calc R U . . .
P1 P 0.15699(4) 0.84379(8) -0.05869(6) 0.0204(3) Uani 1 1 d . . . . .
C32 C 0.14143(11) 0.7383(3) -0.02154(19) 0.0215(10) Uani 1 1 d . . . . .
C33 C 0.13084(13) 0.6612(3) -0.0570(2) 0.0253(11) Uani 1 1 d . . . . .
H47A H 0.1336 0.6614 -0.1025 0.030 Uiso 1 1 calc R U . . .
C34 C 0.11634(15) 0.5842(3) -0.0267(3) 0.0314(13) Uani 1 1 d . . . . .
H51A H 0.1097 0.5309 -0.0514 0.038 Uiso 1 1 calc R U . . .
C35 C 0.11134(15) 0.5835(3) 0.0388(3) 0.0328(13) Uani 1 1 d . . . . .
H39A H 0.1007 0.5305 0.0592 0.039 Uiso 1 1 calc R U . . .
C36 C 0.12180(14) 0.6603(3) 0.0754(2) 0.0318(13) Uani 1 1 d . . . . .
H44A H 0.1190 0.6595 0.1208 0.038 Uiso 1 1 calc R U . . .
C37 C 0.13620(12) 0.7371(3) 0.0455(2) 0.0282(11) Uani 1 1 d . . . . .
H40A H 0.1427 0.7903 0.0703 0.034 Uiso 1 1 calc R U . . .
C38 C 0.17369(13) 0.8226(3) -0.1388(2) 0.0211(11) Uani 1 1 d . . . . .
C39 C 0.15095(14) 0.8386(3) -0.1917(2) 0.0266(11) Uani 1 1 d . . . . .
H72A H 0.1259 0.8595 -0.1857 0.032 Uiso 1 1 calc R U . . .
C40 C 0.16454(14) 0.8243(4) -0.2528(2) 0.0366(14) Uani 1 1 d . . . . .
H70A H 0.1488 0.8343 -0.2891 0.044 Uiso 1 1 calc R U . . .
C41 C 0.20085(15) 0.7954(3) -0.2612(2) 0.0320(13) Uani 1 1 d . . . . .
H31A H 0.2102 0.7863 -0.3036 0.038 Uiso 1 1 calc R U . . .
C42 C 0.22392(13) 0.7793(3) -0.2097(2) 0.0284(12) Uani 1 1 d . . . . .
H11A H 0.2491 0.7599 -0.2164 0.034 Uiso 1 1 calc R U . . .
C43 C 0.21036(13) 0.7916(3) -0.1476(2) 0.0240(11) Uani 1 1 d . . . . .
H35A H 0.2259 0.7790 -0.1115 0.029 Uiso 1 1 calc R U . . .
C44 C 0.11773(13) 0.9210(3) -0.0633(2) 0.0198(11) Uani 1 1 d . . . . .
C45 C 0.12323(13) 1.0169(3) -0.0712(2) 0.0227(11) Uani 1 1 d . . . . .
H20A H 0.1478 1.0423 -0.0702 0.027 Uiso 1 1 calc R U . . .
C46 C 0.09270(14) 1.0743(3) -0.0806(2) 0.0258(12) Uani 1 1 d . . . . .
H30A H 0.0964 1.1394 -0.0861 0.031 Uiso 1 1 calc R U . . .
C47 C 0.05702(15) 1.0381(3) -0.0821(2) 0.0340(13) Uani 1 1 d . . . . .
H55A H 0.0362 1.0781 -0.0892 0.041 Uiso 1 1 calc R U . . .
C48 C 0.05118(14) 0.9429(4) -0.0731(3) 0.0415(15) Uani 1 1 d . . . . .
H45A H 0.0265 0.9181 -0.0733 0.050 Uiso 1 1 calc R U . . .
C49 C 0.08185(14) 0.8848(3) -0.0639(2) 0.0303(13) Uani 1 1 d . . . . .
H50A H 0.0781 0.8199 -0.0579 0.036 Uiso 1 1 calc R U . . .
C50 C 0.19408(15) 0.8932(4) -0.0122(3) 0.0254(12) Uani 1 1 d . . . . .
H53A H 0.1840(13) 0.907(3) 0.030(2) 0.037(15) Uiso 1 1 d . . . . .
H53B H 0.2016(12) 0.954(3) -0.034(2) 0.023(12) Uiso 1 1 d . . . . .
H53C H 0.2157(12) 0.847(3) -0.011(2) 0.032(14) Uiso 1 1 d . . . . .
C51 C 0.0155(4) 0.2592(7) 0.0283(5) 0.145(6) Uani 1 1 d . . . . .
H51B H 0.0148 0.1999 0.0080 0.175 Uiso 1 1 calc R U . . .
C52 C 0.0461(3) 0.2804(9) 0.0682(7) 0.159(8) Uani 1 1 d . . . . .
H52A H 0.0658 0.2368 0.0747 0.190 Uiso 1 1 calc R U . . .
C53 C -0.0120(3) 0.3172(7) 0.0177(5) 0.109(3) Uani 1 1 d . . . . .
H53D H -0.0324 0.3001 -0.0093 0.130 Uiso 1 1 calc R U . . .
C54 C -0.0110(3) 0.4015(7) 0.0456(6) 0.133(4) Uani 1 1 d . . . . .
H54A H -0.0310 0.4439 0.0385 0.159 Uiso 1 1 calc R U . . .
C55 C 0.0182(3) 0.4274(7) 0.0841(6) 0.146(5) Uani 1 1 d . . . . .
H55B H 0.0189 0.4884 0.1018 0.175 Uiso 1 1 calc R U . . .
C56 C 0.0466(3) 0.3656(9) 0.0973(7) 0.157(6) Uani 1 1 d . . . . .
H56A H 0.0661 0.3819 0.1262 0.189 Uiso 1 1 calc R U . . .
C57 C -0.0033(4) 0.2040(7) 0.2456(9) 0.129(3) Uiso 0.5 1 d G . P A 1
H57D H -0.0172 0.1472 0.2401 0.155 Uiso 0.5 1 d G U P A 1
C58 C 0.0313(4) 0.2024(7) 0.2764(8) 0.129(3) Uiso 0.5 1 d G . P A 1
H58A H 0.0413 0.1447 0.2921 0.155 Uiso 0.5 1 d G U P A 1
C59 C 0.0514(2) 0.2846(9) 0.2845(5) 0.129(3) Uiso 0.5 1 d G . P A 1
H59A H 0.0752 0.2835 0.3058 0.155 Uiso 0.5 1 d G U P A 1
C60 C 0.0369(3) 0.3682(7) 0.2617(6) 0.129(3) Uiso 0.5 1 d G . P A 1
H60A H 0.0508 0.4249 0.2673 0.155 Uiso 0.5 1 d G U P A 1
C61 C 0.0023(3) 0.3697(7) 0.2309(6) 0.129(3) Uiso 0.5 1 d G . P A 1
H61A H -0.0077 0.4275 0.2152 0.155 Uiso 0.5 1 d G U P A 1
C62 C -0.0178(3) 0.2876(9) 0.2229(7) 0.129(3) Uiso 0.5 1 d G . P A 1
H62A H -0.0417 0.2886 0.2016 0.155 Uiso 0.5 1 d G U P A 1

loop_
_atom_site_aniso_label
_atom_site_aniso_U_11
_atom_site_aniso_U_22
_atom_site_aniso_U_33
_atom_site_aniso_U_23
_atom_site_aniso_U_13
_atom_site_aniso_U_12
W1 0.01392(7) 0.01531(7) 0.01528(7) 0.00138(11) -0.00146(9) -0.00019(11)
O1 0.0156(14) 0.0177(18) 0.0203(15) 0.0017(14) -0.0013(12) -0.0044(13)
O2 0.0223(17) 0.0192(15) 0.0180(18) 0.0048(14) -0.0054(14) -0.0030(13)
O3 0.0154(13) 0.0166(15) 0.0189(13) -0.0006(16) -0.0006(11) -0.0040(16)
N1 0.019(2) 0.0194(19) 0.013(2) 0.0021(16) -0.0016(16) 0.0010(16)
C1 0.014(2) 0.015(2) 0.017(2) -0.0019(19) 0.001(2) 0.0033(18)
C2 0.012(2) 0.016(3) 0.018(2) -0.004(2) 0.0004(17) 0.0015(19)
C3 0.022(3) 0.022(2) 0.013(2) -0.001(2) 0.003(2) 0.004(2)
C4 0.016(3) 0.027(2) 0.021(3) -0.008(2) -0.003(2) -0.005(2)
C5 0.022(3) 0.019(2) 0.019(3) -0.002(2) 0.003(2) -0.005(2)
C6 0.019(3) 0.015(2) 0.014(2) -0.0006(19) 0.001(2) -0.0008(19)
C7 0.016(2) 0.022(2) 0.016(2) 0.004(2) 0.000(2) -0.002(2)
C8 0.024(3) 0.018(2) 0.014(2) 0.002(2) 0.004(2) -0.001(2)
C9 0.031(3) 0.032(3) 0.021(3) 0.008(2) 0.000(2) -0.005(2)
C10 0.025(3) 0.022(2) 0.018(2) -0.0015(19) 0.003(2) -0.002(2)
C11 0.032(3) 0.020(3) 0.025(3) 0.006(2) 0.001(2) 0.000(2)
C12 0.023(3) 0.019(2) 0.011(2) -0.0005(18) -0.001(2) -0.003(2)
C13 0.018(3) 0.021(2) 0.017(3) 0.004(2) -0.001(2) 0.000(2)
C14 0.026(3) 0.020(3) 0.021(3) 0.000(2) -0.006(2) 0.006(2)
C15 0.037(3) 0.019(3) 0.013(3) 0.004(2) 0.001(2) -0.001(2)
C16 0.022(3) 0.026(3) 0.019(3) -0.004(2) 0.006(2) -0.005(2)
C17 0.014(2) 0.024(2) 0.010(2) -0.002(2) 0.000(2) -0.003(2)
C18 0.013(2) 0.026(2) 0.011(3) 0.0028(19) 0.0009(18) -0.0023(19)
C19 0.023(3) 0.034(3) 0.035(3) 0.017(3) -0.006(3) 0.001(2)
C20 0.025(3) 0.045(3) 0.037(4) 0.016(3) 0.011(3) 0.008(2)
C21 0.019(3) 0.042(3) 0.043(3) 0.014(3) -0.007(3) -0.009(2)
C22 0.025(3) 0.048(3) 0.049(4) 0.025(3) -0.005(3) 0.008(3)
C23 0.016(2) 0.018(2) 0.014(2) 0.0052(19) -0.0059(19) -0.0022(18)
C24 0.025(3) 0.023(2) 0.018(3) -0.006(2) -0.007(2) 0.006(2)
C25 0.039(3) 0.033(3) 0.034(3) -0.006(3) -0.013(3) 0.017(2)
C26 0.023(3) 0.032(3) 0.033(3) -0.014(2) 0.005(3) -0.002(2)
C27 0.031(3) 0.024(2) 0.024(3) -0.004(2) 0.003(3) 0.001(2)
C28 0.015(3) 0.017(2) 0.025(3) 0.002(2) 0.001(2) -0.005(2)
C29 0.027(3) 0.025(3) 0.027(3) 0.002(2) -0.004(2) -0.006(2)
C30 0.016(2) 0.032(3) 0.043(3) -0.004(2) 0.002(2) -0.004(2)
C31 0.021(3) 0.026(3) 0.024(3) 0.002(2) -0.008(2) -0.007(2)
P1 0.0213(7) 0.0206(6) 0.0191(7) -0.0006(5) -0.0020(6) 0.0025(5)
C32 0.023(2) 0.021(2) 0.021(2) 0.004(2) -0.0016(18) 0.004(2)
C33 0.024(3) 0.029(3) 0.022(3) 0.002(2) -0.006(2) 0.003(2)
C34 0.033(3) 0.022(3) 0.039(3) -0.005(3) -0.010(3) 0.000(2)
C35 0.043(4) 0.019(3) 0.037(3) 0.007(2) -0.003(3) -0.001(2)
C36 0.045(4) 0.031(3) 0.019(3) 0.006(2) 0.007(3) 0.006(3)
C37 0.037(3) 0.021(3) 0.026(2) -0.002(2) -0.006(2) 0.005(2)
C38 0.022(3) 0.023(2) 0.019(3) -0.001(2) 0.001(2) 0.000(2)
C39 0.016(3) 0.042(3) 0.022(2) 0.004(2) -0.005(2) 0.002(2)
C40 0.029(3) 0.064(4) 0.016(3) 0.002(3) -0.002(3) 0.004(3)
C41 0.043(3) 0.040(3) 0.014(3) 0.002(2) 0.003(2) 0.003(3)
C42 0.030(3) 0.030(3) 0.025(3) 0.003(2) 0.004(2) 0.0066(19)
C43 0.029(3) 0.028(3) 0.015(3) 0.005(2) -0.002(2) 0.003(2)
C44 0.020(3) 0.022(3) 0.017(3) 0.001(2) 0.001(2) 0.003(2)
C45 0.022(3) 0.025(3) 0.021(3) 0.002(2) 0.002(2) 0.001(2)
C46 0.030(3) 0.022(3) 0.026(3) 0.005(2) 0.003(3) -0.002(2)
C47 0.031(3) 0.032(3) 0.039(3) 0.008(3) -0.004(3) 0.010(3)
C48 0.020(3) 0.037(3) 0.068(4) 0.017(3) -0.011(3) -0.003(2)
C49 0.030(3) 0.021(3) 0.041(3) 0.007(2) -0.005(3) 0.002(2)
C50 0.024(3) 0.028(3) 0.024(3) -0.003(2) -0.001(3) 0.000(2)
C51 0.202(12) 0.061(6) 0.173(11) 0.045(8) 0.164(10) 0.042(10)
C52 0.064(6) 0.137(12) 0.276(17) 0.150(13) 0.094(9) 0.049(8)
C53 0.130(9) 0.076(6) 0.120(8) -0.011(6) 0.055(7) -0.008(6)
C54 0.056(6) 0.111(8) 0.231(13) -0.078(8) 0.006(8) 0.017(6)
C55 0.071(7) 0.104(8) 0.262(15) -0.039(9) -0.003(9) 0.010(7)
C56 0.066(8) 0.138(10) 0.267(16) 0.092(12) 0.000(8) -0.005(8)

loop_
_atom_type_symbol
_atom_type_description
_atom_type_scat_dispersion_real
_atom_type_scat_dispersion_imag
_atom_type_scat_source
C C 0.0033 0.0016 'International Tables Vol C Tables 4.2.6.8 and 6.1.1.4'
H H 0.0000 0.0000 'International Tables Vol C Tables 4.2.6.8 and 6.1.1.4'
N N 0.0061 0.0033 'International Tables Vol C Tables 4.2.6.8 and 6.1.1.4'
O O 0.0106 0.0060 'International Tables Vol C Tables 4.2.6.8 and 6.1.1.4'
P P 0.1023 0.0942 'International Tables Vol C Tables 4.2.6.8 and 6.1.1.4'
W W -0.8490 6.8722 'International Tables Vol C Tables 4.2.6.8 and 6.1.1.4'

loop_
_geom_angle_atom_site_label_1
_geom_angle_atom_site_label_2
_geom_angle_atom_site_label_3
_geom_angle
_geom_angle_site_symmetry_1
C23 W1 O3 107.03(16) .
C23 W1 O1 110.69(16) .
O3 W1 O1 86.63(10) .
C23 W1 O2 102.09(15) .
O3 W1 O2 90.49(11) .
O1 W1 O2 146.47(11) .
C23 W1 N1 101.68(16) .
O3 W1 N1 151.29(13) .
O1 W1 N1 82.65(12) .
O2 W1 N1 84.10(12) .
C1 O1 W1 134.1(3) .
C12 O2 W1 131.2(3) .
C28 O3 W1 139.3(3) .
C18 N1 C7 113.9(3) .
C18 N1 W1 118.2(3) .
C7 N1 W1 116.8(3) .
O1 C1 C6 119.4(4) .
O1 C1 C2 120.2(4) .
C6 C1 C2 120.3(4) .
C3 C2 C1 117.1(4) .
C3 C2 C8 122.0(4) .
C1 C2 C8 120.9(4) .
C4 C3 C2 123.1(4) .
C4 C3 H48A 118.4 .
C2 C3 H48A 118.4 .
C3 C4 C5 118.8(4) .
C3 C4 H13A 120.6 .
C5 C4 H13A 120.6 .
C6 C5 C4 120.3(4) .
C6 C5 H26A 119.8 .
C4 C5 H26A 119.8 .
C5 C6 C1 120.3(4) .
C5 C6 C7 121.0(4) .
C1 C6 C7 118.7(4) .
N1 C7 C6 110.2(3) .
N1 C7 H34A 109.6 .
C6 C7 H34A 109.6 .
N1 C7 H34B 109.6 .
C6 C7 H34B 109.6 .
H34A C7 H34B 108.1 .
C11 C8 C9 107.8(4) .
C11 C8 C2 108.7(3) .
C9 C8 C2 112.3(4) .
C11 C8 C10 110.1(4) .
C9 C8 C10 107.1(4) .
C2 C8 C10 110.9(3) .
C8 C9 H43A 109.5 .
C8 C9 H43B 109.5 .
H43A C9 H43B 109.5 .
C8 C9 H43C 109.5 .
H43A C9 H43C 109.5 .
H43B C9 H43C 109.5 .
C8 C10 H46A 109.5 .
C8 C10 H46B 109.5 .
H46A C10 H46B 109.5 .
C8 C10 H46C 109.5 .
H46A C10 H46C 109.5 .
H46B C10 H46C 109.5 .
C8 C11 H16A 109.5 .
C8 C11 H16B 109.5 .
H16A C11 H16B 109.5 .
C8 C11 H16C 109.5 .
H16A C11 H16C 109.5 .
H16B C11 H16C 109.5 .
O2 C12 C17 120.1(4) .
O2 C12 C13 119.7(4) .
C17 C12 C13 120.2(4) .
C14 C13 C12 117.0(4) .
C14 C13 C19 121.8(4) .
C12 C13 C19 121.2(4) .
C15 C14 C13 123.2(4) .
C15 C14 H6A 118.4 .
C13 C14 H6A 118.4 .
C16 C15 C14 118.8(4) .
C16 C15 H28A 120.6 .
C14 C15 H28A 120.6 .
C15 C16 C17 120.6(4) .
C15 C16 H38A 119.7 .
C17 C16 H38A 119.7 .
C16 C17 C12 120.1(4) .
C16 C17 C18 121.9(4) .
C12 C17 C18 118.0(4) .
N1 C18 C17 111.2(3) .
N1 C18 H19A 109.4 .
C17 C18 H19A 109.4 .
N1 C18 H19B 109.4 .
C17 C18 H19B 109.4 .
H19A C18 H19B 108.0 .
C22 C19 C21 107.9(4) .
C22 C19 C13 111.5(4) .
C21 C19 C13 110.3(4) .
C22 C19 C20 107.3(4) .
C21 C19 C20 110.6(4) .
C13 C19 C20 109.2(4) .
C19 C20 H42A 109.5 .
C19 C20 H42B 109.5 .
H42A C20 H42B 109.5 .
C19 C20 H42C 109.5 .
H42A C20 H42C 109.5 .
H42B C20 H42C 109.5 .
C19 C21 H78A 109.5 .
C19 C21 H78B 109.5 .
H78A C21 H78B 109.5 .
C19 C21 H78C 109.5 .
H78A C21 H78C 109.5 .
H78B C21 H78C 109.5 .
C19 C22 H57A 109.5 .
C19 C22 H57B 109.5 .
H57A C22 H57B 109.5 .
C19 C22 H57C 109.5 .
H57A C22 H57C 109.5 .
H57B C22 H57C 109.5 .
C24 C23 W1 173.0(3) .
C23 C24 C26 109.6(4) .
C23 C24 C25 108.7(4) .
C26 C24 C25 108.9(4) .
C23 C24 C27 111.6(4) .
C26 C24 C27 109.6(4) .
C25 C24 C27 108.4(4) .
C24 C25 H36A 109.5 .
C24 C25 H36B 109.5 .
H36A C25 H36B 109.5 .
C24 C25 H36C 109.5 .
H36A C25 H36C 109.5 .
H36B C25 H36C 109.5 .
C24 C26 H63A 109.5 .
C24 C26 H63B 109.5 .
H63A C26 H63B 109.5 .
C24 C26 H63C 109.5 .
H63A C26 H63C 109.5 .
H63B C26 H63C 109.5 .
C24 C27 H8A 109.5 .
C24 C27 H8B 109.5 .
H8A C27 H8B 109.5 .
C24 C27 H8C 109.5 .
H8A C27 H8C 109.5 .
H8B C27 H8C 109.5 .
O3 C28 C29 108.5(4) .
O3 C28 C31 109.7(3) .
C29 C28 C31 111.1(4) .
O3 C28 C30 107.0(3) .
C29 C28 C30 109.8(4) .
C31 C28 C30 110.6(4) .
C28 C29 H41A 109.5 .
C28 C29 H41B 109.5 .
H41A C29 H41B 109.5 .
C28 C29 H41C 109.5 .
H41A C29 H41C 109.5 .
H41B C29 H41C 109.5 .
C28 C30 H7A 109.5 .
C28 C30 H7B 109.5 .
H7A C30 H7B 109.5 .
C28 C30 H7C 109.5 .
H7A C30 H7C 109.5 .
H7B C30 H7C 109.5 .
C28 C31 H32A 109.5 .
C28 C31 H32B 109.5 .
H32A C31 H32B 109.5 .
C28 C31 H32C 109.5 .
H32A C31 H32C 109.5 .
H32B C31 H32C 109.5 .
C50 P1 C32 109.5(2) .
C50 P1 C44 111.3(2) .
C32 P1 C44 107.7(2) .
C50 P1 C38 108.8(2) .
C32 P1 C38 111.1(2) .
C44 P1 C38 108.5(2) .
C33 C32 C37 118.8(4) .
C33 C32 P1 122.2(3) .
C37 C32 P1 118.6(4) .
C34 C33 C32 120.2(5) .
C34 C33 H47A 119.9 .
C32 C33 H47A 119.9 .
C35 C34 C33 120.6(5) .
C35 C34 H51A 119.7 .
C33 C34 H51A 119.7 .
C34 C35 C36 120.1(5) .
C34 C35 H39A 120.0 .
C36 C35 H39A 120.0 .
C37 C36 C35 119.6(5) .
C37 C36 H44A 120.2 .
C35 C36 H44A 120.2 .
C36 C37 C32 120.7(5) .
C36 C37 H40A 119.6 .
C32 C37 H40A 119.6 .
C39 C38 C43 119.9(4) .
C39 C38 P1 120.8(4) .
C43 C38 P1 119.2(4) .
C40 C39 C38 120.0(5) .
C40 C39 H72A 120.0 .
C38 C39 H72A 120.0 .
C41 C40 C39 119.8(5) .
C41 C40 H70A 120.1 .
C39 C40 H70A 120.1 .
C42 C41 C40 121.2(5) .
C42 C41 H31A 119.4 .
C40 C41 H31A 119.4 .
C41 C42 C43 119.6(5) .
C41 C42 H11A 120.2 .
C43 C42 H11A 120.2 .
C42 C43 C38 119.4(4) .
C42 C43 H35A 120.3 .
C38 C43 H35A 120.3 .
C49 C44 C45 119.9(4) .
C49 C44 P1 119.5(4) .
C45 C44 P1 120.4(4) .
C46 C45 C44 119.5(4) .
C46 C45 H20A 120.2 .
C44 C45 H20A 120.2 .
C47 C46 C45 120.6(4) .
C47 C46 H30A 119.7 .
C45 C46 H30A 119.7 .
C46 C47 C48 120.4(5) .
C46 C47 H55A 119.8 .
C48 C47 H55A 119.8 .
C49 C48 C47 119.3(5) .
C49 C48 H45A 120.4 .
C47 C48 H45A 120.4 .
C44 C49 C48 120.4(4) .
C44 C49 H50A 119.8 .
C48 C49 H50A 119.8 .
P1 C50 H53A 107(3) .
P1 C50 H53B 108(2) .
H53A C50 H53B 109(4) .
P1 C50 H53C 108(2) .
H53A C50 H53C 113(4) .
H53B C50 H53C 112(3) .
C53 C51 C52 123.1(13) .
C53 C51 H51B 118.4 .
C52 C51 H51B 118.4 .
C56 C52 C51 117.7(12) .
C56 C52 H52A 121.2 .
C51 C52 H52A 121.2 .
C51 C53 C54 118.8(12) .
C51 C53 H53D 120.6 .
C54 C53 H53D 120.6 .
C53 C54 C55 121.3(10) .
C53 C54 H54A 119.3 .
C55 C54 H54A 119.3 .
C54 C55 C56 120.2(11) .
C54 C55 H55B 119.9 .
C56 C55 H55B 119.9 .
C52 C56 C55 118.8(13) .
C52 C56 H56A 120.6 .
C55 C56 H56A 120.6 .
C58 C57 C62 120.0 .
C58 C57 H57D 120.0 .
C62 C57 H57D 120.0 .
C57 C58 C59 120.1(3) 3
C62 C58 C59 53.0(7) 3
C57 C58 C59 120.0 .
C57 C58 H58A 119.8 3
C62 C58 H58A 159.5 3
C57 C58 H58A 120.0 .
C59 C58 H58A 120.0 .
C60 C59 C58 120.0 .
C60 C59 H59A 120.0 .
C58 C59 H59A 120.0 .
C59 C60 C61 120.0 .
C59 C60 H60A 120.0 .
C61 C60 H60A 120.0 .
C61 C60 H60A 119.1 3
C60 C61 C62 120.0 .
C60 C61 H61A 120.0 .
C62 C61 H61A 120.0 .
C57 C62 C61 120.0 .
C57 C62 H62A 120.0 .
C61 C62 H62A 120.0 .

loop_
_geom_bond_atom_site_label_1
_geom_bond_atom_site_label_2
_geom_bond_distance
W1 C23 1.758(4)
W1 O3 1.934(2)
W1 O1 2.011(3)
W1 O2 2.018(3)
W1 N1 2.026(3)
O1 C1 1.347(5)
O2 C12 1.348(5)
O3 C28 1.426(5)
N1 C18 1.466(5)
N1 C7 1.469(5)
C1 C6 1.406(6)
C1 C2 1.416(6)
C2 C3 1.392(6)
C2 C8 1.539(6)
C3 C4 1.389(6)
C3 H48A 0.9500
C4 C5 1.393(6)
C4 H13A 0.9500
C5 C6 1.383(6)
C5 H26A 0.9500
C6 C7 1.516(6)
C7 H34A 0.9900
C7 H34B 0.9900
C8 C11 1.526(6)
C8 C9 1.529(6)
C8 C10 1.540(6)
C9 H43A 0.9800
C9 H43B 0.9800
C9 H43C 0.9800
C10 H46A 0.9800
C10 H46B 0.9800
C10 H46C 0.9800
C11 H16A 0.9800
C11 H16B 0.9800
C11 H16C 0.9800
C12 C17 1.405(6)
C12 C13 1.422(6)
C13 C14 1.390(6)
C13 C19 1.541(6)
C14 C15 1.387(6)
C14 H6A 0.9500
C15 C16 1.384(6)
C15 H28A 0.9500
C16 C17 1.387(6)
C16 H38A 0.9500
C17 C18 1.519(6)
C18 H19A 0.9900
C18 H19B 0.9900
C19 C22 1.526(6)
C19 C21 1.529(6)
C19 C20 1.549(7)
C20 H42A 0.9800
C20 H42B 0.9800
C20 H42C 0.9800
C21 H78A 0.9800
C21 H78B 0.9800
C21 H78C 0.9800
C22 H57A 0.9800
C22 H57B 0.9800
C22 H57C 0.9800
C23 C24 1.515(6)
C24 C26 1.525(6)
C24 C25 1.537(6)
C24 C27 1.545(6)
C25 H36A 0.9800
C25 H36B 0.9800
C25 H36C 0.9800
C26 H63A 0.9800
C26 H63B 0.9800
C26 H63C 0.9800
C27 H8A 0.9800
C27 H8B 0.9800
C27 H8C 0.9800
C28 C29 1.519(6)
C28 C31 1.521(6)
C28 C30 1.526(6)
C29 H41A 0.9800
C29 H41B 0.9800
C29 H41C 0.9800
C30 H7A 0.9800
C30 H7B 0.9800
C30 H7C 0.9800
C31 H32A 0.9800
C31 H32B 0.9800
C31 H32C 0.9800
P1 C50 1.785(5)
P1 C32 1.788(5)
P1 C44 1.790(5)
P1 C38 1.793(5)
C32 C33 1.383(6)
C32 C37 1.404(6)
C33 C34 1.373(6)
C33 H47A 0.9500
C34 C35 1.373(7)
C34 H51A 0.9500
C35 C36 1.390(6)
C35 H39A 0.9500
C36 C37 1.365(6)
C36 H44A 0.9500
C37 H40A 0.9500
C38 C39 1.384(6)
C38 C43 1.395(6)
C39 C40 1.374(6)
C39 H72A 0.9500
C40 C41 1.372(7)
C40 H70A 0.9500
C41 C42 1.370(6)
C41 H31A 0.9500
C42 C43 1.387(6)
C42 H11A 0.9500
C43 H35A 0.9500
C44 C49 1.382(6)
C44 C45 1.400(6)
C45 C46 1.380(6)
C45 H20A 0.9500
C46 C47 1.376(7)
C46 H30A 0.9500
C47 C48 1.394(6)
C47 H55A 0.9500
C48 C49 1.389(6)
C48 H45A 0.9500
C49 H50A 0.9500
C50 H53A 0.97(5)
C50 H53B 1.01(4)
C50 H53C 1.02(4)
C51 C53 1.307(12)
C51 C52 1.404(16)
C51 H51B 0.9500
C52 C56 1.365(17)
C52 H52A 0.9500
C53 C54 1.341(10)
C53 H53D 0.9500
C54 C55 1.364(12)
C54 H54A 0.9500
C55 C56 1.374(12)
C55 H55B 0.9500
C56 H56A 0.9500
C57 C58 1.3899
C57 C62 1.3903
C57 H57D 0.9601
C58 C59 1.3899
C58 H58A 0.9601
C59 C60 1.3897
C59 H59A 0.9598
C60 C61 1.3901
C60 H60A 0.9600
C61 C62 1.3904
C61 H61A 0.9598
C62 H62A 0.9601
